data_1576802
loop_
_publ_author_name
'Royla, Philipp'
'Schwedtmann, Kai'
'Gomila, Rosa M.'
'Frontera, Antonio'
'Weigand, Jan J.'

_publ_section_title
;
 Chemoselectivity in the cationic Phospha-Wittig reaction: accessing
 phosphorus heterocycles, phosphaalkenes, and their annulated [4 + 2]
 dimers.
;
_journal_issue 9
_journal_name_full 'Chemical science'
_journal_page_first 4678
_journal_page_last 4687
_journal_paper_doi 10.1039/d5sc08693k
_journal_volume 17
_journal_year 2026
_chemical_formula_moiety 'C24 H33 N3 O2 P, C F3 O3 S'
_chemical_formula_sum 'C25 H33 F3 N3 O5 P S'
_chemical_formula_weight 575.57
_space_group_crystal_system monoclinic
_space_group_IT_number 14
_space_group_name_Hall '-P 2ybc'
_space_group_name_H-M_alt 'P 1 21/c 1'
_atom_sites_solution_hydrogens mixed
_atom_sites_solution_primary dual
_audit_creation_date 2021-12-10
_audit_creation_method
;
Olex2 1.3
(compiled 2019.09.11 svn.r3662 for OlexSys, GUI svn.r5938)
;
_audit_update_record
;
2025-12-20 deposited with the CCDC.	2025-12-26 downloaded from the CCDC.
;
_cell_angle_alpha 90
_cell_angle_beta 95.322(4)
_cell_angle_gamma 90
_cell_formula_units_Z 4
_cell_length_a 10.9283(4)
_cell_length_b 14.6147(3)
_cell_length_c 16.8837(6)
_cell_measurement_reflns_used 5156
_cell_measurement_temperature 100.00(10)
_cell_measurement_theta_max 76.3660
_cell_measurement_theta_min 3.9940
_cell_volume 2684.94(15)
_computing_cell_refinement 'CrysAlisPro 1.171.38.43 (Rigaku OD, 2015)'
_computing_data_collection 'CrysAlisPro 1.171.38.43 (Rigaku OD, 2015)'
_computing_data_reduction 'CrysAlisPro 1.171.38.43 (Rigaku OD, 2015)'
_computing_molecular_graphics 'Olex2 1.3 (Dolomanov et al., 2009)'
_computing_publication_material 'Olex2 1.3 (Dolomanov et al., 2009)'
_computing_structure_refinement 'ShelXL 2018/3 (Sheldrick, 2015)'
_computing_structure_solution 'SHELXT 2018/2 (Sheldrick, 2018)'
_diffrn_ambient_environment N~2~
_diffrn_ambient_temperature 100.00(10)
_diffrn_detector 'CCD plate'
_diffrn_detector_area_resol_mean 10.5700
_diffrn_detector_type AtlasS2
_diffrn_measured_fraction_theta_full 0.992
_diffrn_measured_fraction_theta_max 0.991
_diffrn_measurement_details
;
List of Runs (angles in degrees, time in seconds):

  # Type    Start    End  Width  t~exp~   \w     \q     \k     \f   Frames
#--------------------------------------------------------------------------
  1  \w     -7.00  29.00   0.50    6.00    --  -38.50  83.00  36.00   72
  2  \w     -7.00  76.00   0.50    6.00    --   42.50 -83.00 -84.00  166
  3  \w    103.00 131.00   0.50   30.00    --  111.00 -83.00 -84.00   56
  4  \w    102.00 169.00   0.50   30.00    --  111.00  83.00  36.00  134
  5  \w    -15.00  70.00   0.50    6.00    --   42.50 -77.00  90.00  170
  6  \w     16.00  44.00   0.50    6.00    --   42.50  57.00 150.00   56
  7  \w     46.00  78.00   0.50    6.00    --   42.50  38.00-150.00   64
  8  \w     60.00 112.00   0.50    6.00    --   42.50  57.00 150.00  104
  9  \w     19.00 113.00   0.50    6.00    --   42.50  57.00-120.00  188
 10  \w    -28.00  66.00   0.50    6.00    --   42.50 -57.00   0.00  188
 11  \w     40.00 134.00   0.50   30.00    --  111.00 -45.00 -90.00  188
 12  \w     44.00 108.00   0.50   30.00    --  111.00-125.00 120.00  128
 13  \w     42.00  82.00   0.50   30.00    --  111.00-125.00 -30.00   80
 14  \w    115.00 157.00   0.50   30.00    --  111.00  77.00-180.00   84
 15  \w    108.00 136.00   0.50   30.00    --  111.00  77.00-120.00   56
 16  \w     38.00 152.00   0.50   30.00    --  111.00 -15.00  30.00  228
 17  \w     30.00 107.00   0.50   30.00    --  111.00 -94.00-150.00  154
 18  \w     38.00  75.00   0.50   30.00    --  111.00 -94.00 150.00   74
 19  \w    105.00 153.00   0.50   30.00    --  111.00 125.00   0.00   96
 20  \w     88.00 169.00   0.50   30.00    --  111.00  30.00  90.00  162
 21  \w     55.00 100.00   0.50   30.00    --  111.00 -94.00-120.00   90
 22  \w     46.00 107.00   0.50   30.00    --  111.00-100.00  14.76  122
 23  \w     88.00 116.00   0.50   30.00    --  111.00  45.00-120.00   56
 24  \w     43.00 107.00   0.50   30.00    --  111.00 -94.00 -90.00  128
 25  \w     41.00  89.00   0.50   30.00    --  111.00-125.00  90.00   96
 26  \w     71.00 112.00   0.50   30.00    --  111.00-125.00   0.00   82
;
_diffrn_measurement_device 'four-circle diffractometer'
_diffrn_measurement_device_type 'SuperNova, Dual, Cu at zero, AtlasS2'
_diffrn_measurement_method '\w scans'
_diffrn_orient_matrix_type 'CrysAlisPro convention (1999,Acta A55,543-557)'
_diffrn_orient_matrix_UB_11 0.0343266000
_diffrn_orient_matrix_UB_12 -0.0547874000
_diffrn_orient_matrix_UB_13 -0.0727340000
_diffrn_orient_matrix_UB_21 0.1359976000
_diffrn_orient_matrix_UB_22 0.0009931000
_diffrn_orient_matrix_UB_23 0.0335346000
_diffrn_orient_matrix_UB_31 -0.0193479000
_diffrn_orient_matrix_UB_32 -0.0899881000
_diffrn_orient_matrix_UB_33 0.0446093000
_diffrn_radiation_monochromator mirror
_diffrn_radiation_probe x-ray
_diffrn_radiation_type 'Cu K\a'
_diffrn_radiation_wavelength 1.54184
_diffrn_reflns_av_R_equivalents 0.0592
_diffrn_reflns_av_unetI/netI 0.0486
_diffrn_reflns_Laue_measured_fraction_full 0.992
_diffrn_reflns_Laue_measured_fraction_max 0.991
_diffrn_reflns_limit_h_max 13
_diffrn_reflns_limit_h_min -13
_diffrn_reflns_limit_k_max 13
_diffrn_reflns_limit_k_min -17
_diffrn_reflns_limit_l_max 20
_diffrn_reflns_limit_l_min -16
_diffrn_reflns_number 20867
_diffrn_reflns_point_group_measured_fraction_full 0.992
_diffrn_reflns_point_group_measured_fraction_max 0.991
_diffrn_reflns_theta_full 67.684
_diffrn_reflns_theta_max 68.251
_diffrn_reflns_theta_min 4.008
_diffrn_source 'micro-focus sealed X-ray tube'
_diffrn_source_type 'SuperNova (Cu) X-ray Source'
_exptl_absorpt_coefficient_mu 2.183
_exptl_absorpt_correction_T_max 0.935
_exptl_absorpt_correction_T_min 0.801
_exptl_absorpt_correction_type gaussian
_exptl_absorpt_process_details
;
CrysAlisPro 1.171.38.43 (Rigaku Oxford Diffraction, 2015)
Numerical absorption correction based on gaussian integration over
			a multifaceted crystal model
Empirical absorption correction using spherical harmonics,
 implemented in SCALE3 ABSPACK scaling algorithm.
;
_exptl_crystal_colour colourless
_exptl_crystal_colour_primary colourless
_exptl_crystal_density_diffrn 1.424
_exptl_crystal_description needle
_exptl_crystal_F_000 1208
_exptl_crystal_size_max 0.146
_exptl_crystal_size_mid 0.052
_exptl_crystal_size_min 0.045
_refine_diff_density_max 1.252
_refine_diff_density_min -0.351
_refine_diff_density_rms 0.094
_refine_ls_extinction_method none
_refine_ls_goodness_of_fit_ref 1.072
_refine_ls_hydrogen_treatment mixed
_refine_ls_matrix_type full
_refine_ls_number_parameters 357
_refine_ls_number_reflns 4874
_refine_ls_number_restraints 1
_refine_ls_restrained_S_all 1.071
_refine_ls_R_factor_all 0.0861
_refine_ls_R_factor_gt 0.0712
_refine_ls_shift/su_max 0.000
_refine_ls_shift/su_mean 0.000
_refine_ls_structure_factor_coef Fsqd
_refine_ls_weighting_details 'w=1/[\s^2^(Fo^2^)+(0.1119P)^2^+2.5709P] where P=(Fo^2^+2Fc^2^)/3'
_refine_ls_weighting_scheme calc
_refine_ls_wR_factor_gt 0.1887
_refine_ls_wR_factor_ref 0.1999
_reflns_Friedel_coverage 0.000
_reflns_number_gt 3919
_reflns_number_total 4874
_reflns_threshold_expression 'I > 2\s(I)'
_cod_data_source_file d5sc08693k2.cif
_cod_data_source_block jjw1470
_cod_depositor_comments 'Adding full bibliography for 1576791--1576804.cif.'
_cod_database_code 1576802
_shelx_shelxl_version_number 2018/3
_chemical_oxdiff_formula C25H33F3N3O5PS
_shelx_space_group_comment
;
The symmetry employed for this shelxl refinement is uniquely defined
by the following loop, which should always be used as a source of
symmetry information in preference to the above space-group names.
They are only intended as comments.
;
_reflns_odcompleteness_completeness 97.59
_reflns_odcompleteness_iscentric 1
_reflns_odcompleteness_theta 74.33
_olex2_refinement_description
;
1. Fixed Uiso
 At 1.2 times of:
  All C(H) groups, All C(H,H) groups
 At 1.5 times of:
  All C(H,H,H) groups
2. Restrained distances
 C4-H4
 0.9 with sigma of 0.02
3.a Ternary CH refined with riding coordinates:
 C9(H9), C22(H22), C19(H19)
3.b Secondary CH2 refined with riding coordinates:
 C23(H23A,H23B), C24(H24A,H24B)
3.c Aromatic/amide H refined with riding coordinates:
 C21(H21), C20(H20), C15(H15), C18(H18), C14(H14), C17(H17)
3.d Idealised Me refined as rotating group:
 C11(H11A,H11B,H11C), C6(H6A,H6B,H6C), C10(H10A,H10B,H10C), C5(H5A,H5B,H5C),
 C7(H7A,H7B,H7C), C8(H8A,H8B,H8C)
;
_olex2_submission_special_instructions 'No special instructions were received'
_oxdiff_exptl_absorpt_empirical_details
;
Empirical correction (ABSPACK) includes:
- Absorption correction using spherical harmonics
- Frame scaling
;
_oxdiff_exptl_absorpt_empirical_full_max 1.787
_oxdiff_exptl_absorpt_empirical_full_min 0.710

loop_
_space_group_symop_operation_xyz
'x, y, z'
'-x, y+1/2, -z+1/2'
'-x, -y, -z'
'x, -y-1/2, z-1/2'

loop_
_atom_site_label
_atom_site_type_symbol
_atom_site_fract_x
_atom_site_fract_y
_atom_site_fract_z
_atom_site_U_iso_or_equiv
_atom_site_adp_type
_atom_site_occupancy
_atom_site_site_symmetry_order
_atom_site_calc_flag
_atom_site_refinement_flags_posn
_atom_site_refinement_flags_adp
_atom_site_refinement_flags_occupancy
_atom_site_disorder_assembly
_atom_site_disorder_group
P1 P 0.68083(8) 0.48433(5) 0.69290(6) 0.0295(3) Uani 1 1 d . . . . .
O2 O 0.6063(3) 0.95455(17) 0.5821(2) 0.0482(8) Uani 1 1 d . . . . .
O1 O 0.7954(3) 0.96800(18) 0.5570(2) 0.0492(8) Uani 1 1 d . . . . .
N1 N 0.8149(3) 0.33727(18) 0.61493(19) 0.0318(7) Uani 1 1 d . . . . .
N2 N 0.6151(3) 0.34012(18) 0.59358(19) 0.0318(7) Uani 1 1 d . . . . .
N3 N 0.7111(3) 0.92585(19) 0.5825(2) 0.0365(8) Uani 1 1 d . . . . .
C21 C 0.9178(4) 0.4672(2) 0.8151(2) 0.0338(8) Uani 1 1 d . . . . .
H21 H 1.000401 0.453388 0.827789 0.041 Uiso 1 1 calc R U . . .
C3 C 0.6570(4) 0.2623(2) 0.5577(2) 0.0356(9) Uani 1 1 d . . . . .
C9 C 0.4852(4) 0.3739(3) 0.5906(3) 0.0394(9) Uani 1 1 d . . . . .
H9 H 0.489268 0.437000 0.610164 0.047 Uiso 1 1 calc R U . . .
C11 C 0.4233(4) 0.3776(3) 0.5070(3) 0.0422(9) Uani 1 1 d . . . . .
H11A H 0.480461 0.399752 0.471616 0.063 Uiso 1 1 calc R U . . .
H11B H 0.353833 0.417940 0.505408 0.063 Uiso 1 1 calc R U . . .
H11C H 0.396235 0.317356 0.490806 0.063 Uiso 1 1 calc R U . . .
C22 C 0.8747(3) 0.5619(2) 0.7911(2) 0.0319(8) Uani 1 1 d . . . . .
H22 H 0.944697 0.604012 0.796681 0.038 Uiso 1 1 calc R U . . .
C2 C 0.7801(4) 0.2615(2) 0.5687(2) 0.0359(9) Uani 1 1 d . . . . .
C19 C 0.7020(4) 0.4360(2) 0.7966(2) 0.0362(9) Uani 1 1 d . . . . .
H19 H 0.643246 0.386548 0.803220 0.043 Uiso 1 1 calc R U . . .
C23 C 0.7804(4) 0.5913(2) 0.8475(2) 0.0320(8) Uani 1 1 d . . . . .
H23A H 0.746014 0.650116 0.830744 0.038 Uiso 1 1 calc R U . . .
H23B H 0.820825 0.598231 0.900809 0.038 Uiso 1 1 calc R U . . .
C24 C 0.6753(4) 0.5201(3) 0.8488(3) 0.0382(9) Uani 1 1 d . . . . .
H24A H 0.598002 0.547899 0.828732 0.046 Uiso 1 1 calc R U . . .
H24B H 0.668276 0.500366 0.903047 0.046 Uiso 1 1 calc R U . . .
C4 C 0.9428(4) 0.3683(2) 0.6370(2) 0.0329(8) Uani 1 1 d D . . . .
H4 H 0.930(4) 0.410(2) 0.676(2) 0.036(11) Uiso 1 1 d D . . . .
C6 C 1.0246(4) 0.2946(2) 0.6777(3) 0.0407(9) Uani 1 1 d . . . . .
H6A H 0.982209 0.265488 0.718198 0.061 Uiso 1 1 calc R U . . .
H6B H 1.099009 0.321978 0.701464 0.061 Uiso 1 1 calc R U . . .
H6C H 1.044133 0.249932 0.639167 0.061 Uiso 1 1 calc R U . . .
C20 C 0.8296(4) 0.4046(2) 0.8170(2) 0.0371(9) Uani 1 1 d . . . . .
H20 H 0.847431 0.344000 0.830428 0.044 Uiso 1 1 calc R U . . .
C10 C 0.4153(5) 0.3195(4) 0.6485(3) 0.0668(15) Uani 1 1 d . . . . .
H10A H 0.408168 0.257011 0.631187 0.100 Uiso 1 1 calc R U . . .
H10B H 0.334783 0.345224 0.650318 0.100 Uiso 1 1 calc R U . . .
H10C H 0.458826 0.321993 0.700497 0.100 Uiso 1 1 calc R U . . .
C15 C 0.6493(3) 0.7891(2) 0.6532(2) 0.0331(8) Uani 1 1 d . . . . .
H15 H 0.574960 0.817715 0.659979 0.040 Uiso 1 1 calc R U . . .
C18 C 0.8720(3) 0.7046(2) 0.6328(2) 0.0301(8) Uani 1 1 d . . . . .
H18 H 0.946611 0.676580 0.625793 0.036 Uiso 1 1 calc R U . . .
C13 C 0.7842(3) 0.6579(2) 0.6716(2) 0.0283(7) Uani 1 1 d . . . . .
C5 C 0.9940(4) 0.4121(3) 0.5659(3) 0.0430(9) Uani 1 1 d . . . . .
H5A H 1.003936 0.366363 0.526155 0.065 Uiso 1 1 calc R U . . .
H5B H 1.072267 0.439345 0.582134 0.065 Uiso 1 1 calc R U . . .
H5C H 0.938322 0.458436 0.544154 0.065 Uiso 1 1 calc R U . . .
C16 C 0.7376(4) 0.8329(2) 0.6149(2) 0.0302(8) Uani 1 1 d . . . . .
C7 C 0.8661(4) 0.1927(2) 0.5383(3) 0.0439(10) Uani 1 1 d . . . . .
H7A H 0.930392 0.223941 0.514151 0.066 Uiso 1 1 calc R U . . .
H7B H 0.821631 0.154219 0.499505 0.066 Uiso 1 1 calc R U . . .
H7C H 0.901186 0.155918 0.581680 0.066 Uiso 1 1 calc R U . . .
C14 C 0.6730(3) 0.7004(2) 0.6818(2) 0.0320(8) Uani 1 1 d . . . . .
H14 H 0.613914 0.669586 0.707815 0.038 Uiso 1 1 calc R U . . .
C8 C 0.5754(4) 0.1924(2) 0.5147(3) 0.0453(10) Uani 1 1 d . . . . .
H8A H 0.502854 0.184197 0.541970 0.068 Uiso 1 1 calc R U . . .
H8B H 0.618536 0.135274 0.513284 0.068 Uiso 1 1 calc R U . . .
H8C H 0.552497 0.212887 0.461398 0.068 Uiso 1 1 calc R U . . .
C17 C 0.8491(3) 0.7930(2) 0.6044(2) 0.0317(8) Uani 1 1 d . . . . .
H17 H 0.908044 0.824505 0.578836 0.038 Uiso 1 1 calc R U . . .
C1 C 0.7135(3) 0.3847(2) 0.6304(2) 0.0296(7) Uani 1 1 d . . . . .
C12 C 0.8177(3) 0.5616(2) 0.7019(2) 0.0277(7) Uani 1 1 d . . . . .
H12 H 0.877(4) 0.537(3) 0.673(3) 0.037(11) Uiso 1 1 d . . . . .
S1 S 0.27480(8) 0.63518(5) 0.63770(6) 0.0331(3) Uani 1 1 d . . . . .
F2 F 0.1759(3) 0.5121(2) 0.7254(2) 0.0737(10) Uani 1 1 d . . . . .
F3 F 0.2425(5) 0.6301(3) 0.7889(2) 0.0901(13) Uani 1 1 d . . . . .
F1 F 0.3671(4) 0.5281(3) 0.7519(2) 0.0899(12) Uani 1 1 d . . . . .
O5 O 0.1564(3) 0.6765(2) 0.6233(2) 0.0543(8) Uani 1 1 d . . . . .
O4 O 0.3001(4) 0.5644(2) 0.5831(2) 0.0579(9) Uani 1 1 d . . . . .
O3 O 0.3724(3) 0.6991(2) 0.6568(2) 0.0566(9) Uani 1 1 d . . . . .
C25 C 0.2659(4) 0.5749(3) 0.7304(3) 0.0473(10) Uani 1 1 d . . . . .

loop_
_atom_site_aniso_label
_atom_site_aniso_U_11
_atom_site_aniso_U_22
_atom_site_aniso_U_33
_atom_site_aniso_U_23
_atom_site_aniso_U_13
_atom_site_aniso_U_12
P1 0.0356(5) 0.0161(4) 0.0364(5) -0.0034(3) 0.0019(4) -0.0037(3)
O2 0.0574(19) 0.0197(12) 0.065(2) 0.0005(12) -0.0077(15) 0.0106(12)
O1 0.070(2) 0.0212(12) 0.055(2) 0.0095(12) 0.0010(16) -0.0077(13)
N1 0.0494(18) 0.0129(12) 0.0319(16) 0.0026(11) -0.0034(13) 0.0001(12)
N2 0.0463(18) 0.0146(12) 0.0343(17) 0.0010(11) 0.0023(14) -0.0061(12)
N3 0.059(2) 0.0170(13) 0.0317(17) -0.0027(12) -0.0057(15) -0.0002(14)
C21 0.043(2) 0.0215(16) 0.036(2) 0.0027(14) 0.0000(16) 0.0046(14)
C3 0.063(3) 0.0127(14) 0.0311(19) -0.0016(13) 0.0017(17) -0.0059(15)
C9 0.044(2) 0.0334(18) 0.042(2) -0.0107(17) 0.0067(17) -0.0097(16)
C11 0.042(2) 0.0351(19) 0.049(3) -0.0070(18) 0.0004(18) 0.0021(16)
C22 0.0416(19) 0.0143(14) 0.039(2) -0.0003(13) -0.0026(16) -0.0022(13)
C2 0.066(3) 0.0107(14) 0.0296(19) 0.0006(13) -0.0025(17) -0.0003(15)
C19 0.051(2) 0.0254(17) 0.033(2) -0.0035(15) 0.0076(17) -0.0128(15)
C23 0.045(2) 0.0164(14) 0.034(2) -0.0044(13) -0.0017(15) -0.0008(13)
C24 0.043(2) 0.0333(19) 0.039(2) -0.0054(16) 0.0063(17) -0.0056(16)
C4 0.045(2) 0.0167(15) 0.036(2) 0.0025(14) -0.0006(16) 0.0043(13)
C6 0.050(2) 0.0244(17) 0.047(2) 0.0006(16) -0.0013(18) 0.0129(16)
C20 0.060(2) 0.0170(15) 0.034(2) 0.0000(14) 0.0018(17) -0.0016(15)
C10 0.064(3) 0.081(4) 0.057(3) 0.003(3) 0.013(3) -0.028(3)
C15 0.0395(19) 0.0193(15) 0.040(2) -0.0052(14) 0.0024(16) 0.0051(13)
C18 0.0338(18) 0.0173(15) 0.038(2) -0.0044(14) -0.0002(15) 0.0024(13)
C13 0.0420(19) 0.0123(14) 0.0294(18) -0.0014(12) -0.0021(14) 0.0037(13)
C5 0.048(2) 0.0344(19) 0.046(2) 0.0004(18) 0.0044(18) -0.0021(17)
C16 0.049(2) 0.0100(14) 0.0300(19) -0.0014(12) -0.0050(15) 0.0007(13)
C7 0.070(3) 0.0167(15) 0.043(2) -0.0042(15) -0.003(2) 0.0061(16)
C14 0.0376(19) 0.0204(15) 0.038(2) 0.0000(14) 0.0048(15) -0.0039(13)
C8 0.067(3) 0.0171(16) 0.050(3) -0.0046(16) -0.005(2) -0.0107(17)
C17 0.0379(18) 0.0201(15) 0.037(2) -0.0020(14) 0.0013(15) -0.0068(13)
C1 0.044(2) 0.0154(14) 0.0283(18) 0.0007(13) -0.0016(15) -0.0036(13)
C12 0.0341(17) 0.0090(13) 0.040(2) -0.0028(13) 0.0045(15) 0.0016(12)
S1 0.0357(5) 0.0202(4) 0.0439(6) 0.0011(3) 0.0057(4) 0.0025(3)
F2 0.098(2) 0.0499(16) 0.077(2) 0.0056(15) 0.0272(18) -0.0321(16)
F3 0.153(4) 0.073(2) 0.0478(19) -0.0211(16) 0.027(2) -0.027(2)
F1 0.088(3) 0.087(2) 0.091(3) 0.041(2) -0.014(2) 0.015(2)
O5 0.0434(17) 0.0406(16) 0.078(2) 0.0000(15) -0.0009(15) 0.0076(13)
O4 0.086(2) 0.0338(15) 0.058(2) -0.0021(14) 0.0255(18) 0.0107(15)
O3 0.0450(17) 0.0453(17) 0.079(3) 0.0066(16) 0.0065(16) -0.0137(13)
C25 0.056(3) 0.041(2) 0.044(3) -0.0012(19) 0.003(2) -0.0045(19)

loop_
_atom_type_symbol
_atom_type_description
_atom_type_scat_dispersion_real
_atom_type_scat_dispersion_imag
_atom_type_scat_source
C C 0.0181 0.0091 'International Tables Vol C Tables 4.2.6.8 and 6.1.1.4'
H H 0.0000 0.0000 'International Tables Vol C Tables 4.2.6.8 and 6.1.1.4'
F F 0.0727 0.0534 'International Tables Vol C Tables 4.2.6.8 and 6.1.1.4'
N N 0.0311 0.0180 'International Tables Vol C Tables 4.2.6.8 and 6.1.1.4'
O O 0.0492 0.0322 'International Tables Vol C Tables 4.2.6.8 and 6.1.1.4'
P P 0.2955 0.4335 'International Tables Vol C Tables 4.2.6.8 and 6.1.1.4'
S S 0.3331 0.5567 'International Tables Vol C Tables 4.2.6.8 and 6.1.1.4'

loop_
_exptl_crystal_face_index_h
_exptl_crystal_face_index_k
_exptl_crystal_face_index_l
_exptl_crystal_face_perp_dist
1 -8 6 0.0245
-7 -4 0 0.0724
0 8 -6 0.0205
6 4 0 0.0491
-2 -5 9 0.0105
1 -8 -6 0.0298
2 7 -8 0.0336
-1 8 5 0.0145

loop_
_geom_angle_atom_site_label_1
_geom_angle_atom_site_label_2
_geom_angle_atom_site_label_3
_geom_angle
_geom_angle_site_symmetry_1
_geom_angle_site_symmetry_3
_geom_angle_publ_flag
C1 P1 C19 102.78(16) . . ?
C1 P1 C12 109.01(16) . . ?
C12 P1 C19 97.07(17) . . ?
C2 N1 C4 126.0(3) . . ?
C1 N1 C2 109.3(3) . . ?
C1 N1 C4 124.3(3) . . ?
C3 N2 C9 127.2(3) . . ?
C1 N2 C3 108.3(3) . . ?
C1 N2 C9 124.4(3) . . ?
O2 N3 C16 117.9(3) . . ?
O1 N3 O2 124.4(3) . . ?
O1 N3 C16 117.7(3) . . ?
C22 C21 H21 122.3 . . ?
C20 C21 H21 122.3 . . ?
C20 C21 C22 115.4(3) . . ?
N2 C3 C8 124.4(4) . . ?
C2 C3 N2 108.3(3) . . ?
C2 C3 C8 127.3(4) . . ?
N2 C9 H9 106.5 . . ?
N2 C9 C11 112.6(3) . . ?
N2 C9 C10 109.7(4) . . ?
C11 C9 H9 106.5 . . ?
C11 C9 C10 114.4(4) . . ?
C10 C9 H9 106.5 . . ?
C9 C11 H11A 109.5 . . ?
C9 C11 H11B 109.5 . . ?
C9 C11 H11C 109.5 . . ?
H11A C11 H11B 109.5 . . ?
H11A C11 H11C 109.5 . . ?
H11B C11 H11C 109.5 . . ?
C21 C22 H22 109.2 . . ?
C21 C22 C23 107.6(3) . . ?
C21 C22 C12 110.0(3) . . ?
C23 C22 H22 109.2 . . ?
C23 C22 C12 111.6(3) . . ?
C12 C22 H22 109.2 . . ?
N1 C2 C7 125.4(4) . . ?
C3 C2 N1 106.9(3) . . ?
C3 C2 C7 127.6(4) . . ?
P1 C19 H19 111.0 . . ?
C24 C19 P1 102.6(3) . . ?
C24 C19 H19 111.0 . . ?
C20 C19 P1 111.4(3) . . ?
C20 C19 H19 111.0 . . ?
C20 C19 C24 109.6(3) . . ?
C22 C23 H23A 109.4 . . ?
C22 C23 H23B 109.4 . . ?
C22 C23 C24 111.3(3) . . ?
H23A C23 H23B 108.0 . . ?
C24 C23 H23A 109.4 . . ?
C24 C23 H23B 109.4 . . ?
C19 C24 H24A 109.6 . . ?
C19 C24 H24B 109.6 . . ?
C23 C24 C19 110.1(3) . . ?
C23 C24 H24A 109.6 . . ?
C23 C24 H24B 109.6 . . ?
H24A C24 H24B 108.1 . . ?
N1 C4 H4 100(3) . . ?
N1 C4 C6 113.4(3) . . ?
N1 C4 C5 109.8(3) . . ?
C6 C4 H4 106(3) . . ?
C5 C4 H4 112(3) . . ?
C5 C4 C6 114.4(4) . . ?
C4 C6 H6A 109.5 . . ?
C4 C6 H6B 109.5 . . ?
C4 C6 H6C 109.5 . . ?
H6A C6 H6B 109.5 . . ?
H6A C6 H6C 109.5 . . ?
H6B C6 H6C 109.5 . . ?
C21 C20 C19 116.8(3) . . ?
C21 C20 H20 121.6 . . ?
C19 C20 H20 121.6 . . ?
C9 C10 H10A 109.5 . . ?
C9 C10 H10B 109.5 . . ?
C9 C10 H10C 109.5 . . ?
H10A C10 H10B 109.5 . . ?
H10A C10 H10C 109.5 . . ?
H10B C10 H10C 109.5 . . ?
C16 C15 H15 120.6 . . ?
C16 C15 C14 118.7(3) . . ?
C14 C15 H15 120.6 . . ?
C13 C18 H18 119.7 . . ?
C13 C18 C17 120.5(3) . . ?
C17 C18 H18 119.7 . . ?
C18 C13 C14 119.3(3) . . ?
C18 C13 C12 117.0(3) . . ?
C14 C13 C12 123.6(3) . . ?
C4 C5 H5A 109.5 . . ?
C4 C5 H5B 109.5 . . ?
C4 C5 H5C 109.5 . . ?
H5A C5 H5B 109.5 . . ?
H5A C5 H5C 109.5 . . ?
H5B C5 H5C 109.5 . . ?
C15 C16 N3 118.8(3) . . ?
C15 C16 C17 122.2(3) . . ?
C17 C16 N3 119.0(3) . . ?
C2 C7 H7A 109.5 . . ?
C2 C7 H7B 109.5 . . ?
C2 C7 H7C 109.5 . . ?
H7A C7 H7B 109.5 . . ?
H7A C7 H7C 109.5 . . ?
H7B C7 H7C 109.5 . . ?
C15 C14 H14 119.8 . . ?
C13 C14 C15 120.4(3) . . ?
C13 C14 H14 119.8 . . ?
C3 C8 H8A 109.5 . . ?
C3 C8 H8B 109.5 . . ?
C3 C8 H8C 109.5 . . ?
H8A C8 H8B 109.5 . . ?
H8A C8 H8C 109.5 . . ?
H8B C8 H8C 109.5 . . ?
C18 C17 H17 120.6 . . ?
C16 C17 C18 118.8(3) . . ?
C16 C17 H17 120.6 . . ?
N1 C1 P1 135.9(3) . . ?
N1 C1 N2 107.1(3) . . ?
N2 C1 P1 116.8(3) . . ?
P1 C12 H12 109(3) . . ?
C22 C12 P1 108.7(2) . . ?
C22 C12 H12 106(3) . . ?
C13 C12 P1 111.3(2) . . ?
C13 C12 C22 112.2(3) . . ?
C13 C12 H12 110(3) . . ?
O5 S1 O4 115.0(2) . . ?
O5 S1 O3 114.0(2) . . ?
O5 S1 C25 103.5(2) . . ?
O4 S1 O3 115.6(2) . . ?
O4 S1 C25 103.6(2) . . ?
O3 S1 C25 102.8(2) . . ?
F2 C25 S1 112.1(3) . . ?
F3 C25 S1 112.3(3) . . ?
F3 C25 F2 105.9(4) . . ?
F3 C25 F1 109.0(4) . . ?
F1 C25 S1 112.3(4) . . ?
F1 C25 F2 104.7(4) . . ?

loop_
_geom_bond_atom_site_label_1
_geom_bond_atom_site_label_2
_geom_bond_distance
_geom_bond_site_symmetry_2
_geom_bond_publ_flag
P1 C19 1.882(4) . ?
P1 C1 1.852(4) . ?
P1 C12 1.870(3) . ?
O2 N3 1.219(5) . ?
O1 N3 1.219(5) . ?
N1 C2 1.387(5) . ?
N1 C4 1.483(5) . ?
N1 C1 1.353(5) . ?
N2 C3 1.386(5) . ?
N2 C9 1.500(5) . ?
N2 C1 1.358(5) . ?
N3 C16 1.482(4) . ?
C21 H21 0.9300 . ?
C21 C22 1.506(4) . ?
C21 C20 1.332(6) . ?
C3 C2 1.341(6) . ?
C3 C8 1.498(5) . ?
C9 H9 0.9800 . ?
C9 C11 1.508(6) . ?
C9 C10 1.519(6) . ?
C11 H11A 0.9600 . ?
C11 H11B 0.9600 . ?
C11 H11C 0.9600 . ?
C22 H22 0.9800 . ?
C22 C23 1.529(5) . ?
C22 C12 1.576(5) . ?
C2 C7 1.499(5) . ?
C19 H19 0.9800 . ?
C19 C24 1.556(5) . ?
C19 C20 1.478(6) . ?
C23 H23A 0.9700 . ?
C23 H23B 0.9700 . ?
C23 C24 1.551(5) . ?
C24 H24A 0.9700 . ?
C24 H24B 0.9700 . ?
C4 H4 0.914(19) . ?
C4 C6 1.522(5) . ?
C4 C5 1.514(6) . ?
C6 H6A 0.9600 . ?
C6 H6B 0.9600 . ?
C6 H6C 0.9600 . ?
C20 H20 0.9300 . ?
C10 H10A 0.9600 . ?
C10 H10B 0.9600 . ?
C10 H10C 0.9600 . ?
C15 H15 0.9300 . ?
C15 C16 1.369(5) . ?
C15 C14 1.400(5) . ?
C18 H18 0.9300 . ?
C18 C13 1.389(5) . ?
C18 C17 1.393(5) . ?
C13 C14 1.389(5) . ?
C13 C12 1.530(4) . ?
C5 H5A 0.9600 . ?
C5 H5B 0.9600 . ?
C5 H5C 0.9600 . ?
C16 C17 1.378(5) . ?
C7 H7A 0.9600 . ?
C7 H7B 0.9600 . ?
C7 H7C 0.9600 . ?
C14 H14 0.9300 . ?
C8 H8A 0.9600 . ?
C8 H8B 0.9600 . ?
C8 H8C 0.9600 . ?
C17 H17 0.9300 . ?
C12 H12 0.92(5) . ?
S1 O5 1.428(3) . ?
S1 O4 1.430(3) . ?
S1 O3 1.433(3) . ?
S1 C25 1.807(5) . ?
F2 C25 1.341(5) . ?
F3 C25 1.318(6) . ?
F1 C25 1.323(6) . ?

loop_
_geom_torsion_atom_site_label_1
_geom_torsion_atom_site_label_2
_geom_torsion_atom_site_label_3
_geom_torsion_atom_site_label_4
_geom_torsion
_geom_torsion_site_symmetry_1
_geom_torsion_site_symmetry_2
_geom_torsion_site_symmetry_3
_geom_torsion_site_symmetry_4
_geom_torsion_publ_flag
P1 C19 C24 C23 -70.1(3) . . . . ?
P1 C19 C20 C21 59.8(4) . . . . ?
O2 N3 C16 C15 -9.3(5) . . . . ?
O2 N3 C16 C17 169.6(3) . . . . ?
O1 N3 C16 C15 171.6(3) . . . . ?
O1 N3 C16 C17 -9.5(5) . . . . ?
N2 C3 C2 N1 2.8(4) . . . . ?
N2 C3 C2 C7 -177.7(4) . . . . ?
N3 C16 C17 C18 -178.0(3) . . . . ?
C21 C22 C23 C24 -54.5(4) . . . . ?
C21 C22 C12 P1 62.2(3) . . . . ?
C21 C22 C12 C13 -174.2(3) . . . . ?
C3 N2 C9 C11 -49.8(5) . . . . ?
C3 N2 C9 C10 78.8(5) . . . . ?
C3 N2 C1 P1 -173.1(2) . . . . ?
C3 N2 C1 N1 2.4(4) . . . . ?
C9 N2 C3 C2 174.2(3) . . . . ?
C9 N2 C3 C8 -5.9(6) . . . . ?
C9 N2 C1 P1 9.3(5) . . . . ?
C9 N2 C1 N1 -175.2(3) . . . . ?
C22 C21 C20 C19 -0.9(5) . . . . ?
C22 C23 C24 C19 4.0(4) . . . . ?
C2 N1 C4 C6 -55.1(5) . . . . ?
C2 N1 C4 C5 74.3(4) . . . . ?
C2 N1 C1 P1 173.5(3) . . . . ?
C2 N1 C1 N2 -0.7(4) . . . . ?
C19 P1 C1 N1 -72.5(4) . . . . ?
C19 P1 C1 N2 101.2(3) . . . . ?
C19 P1 C12 C22 -7.7(2) . . . . ?
C19 P1 C12 C13 -131.8(3) . . . . ?
C23 C22 C12 P1 -57.1(3) . . . . ?
C23 C22 C12 C13 66.5(4) . . . . ?
C24 C19 C20 C21 -53.0(5) . . . . ?
C4 N1 C2 C3 -175.1(3) . . . . ?
C4 N1 C2 C7 5.4(6) . . . . ?
C4 N1 C1 P1 -12.6(6) . . . . ?
C4 N1 C1 N2 173.2(3) . . . . ?
C20 C21 C22 C23 55.9(4) . . . . ?
C20 C21 C22 C12 -65.8(4) . . . . ?
C20 C19 C24 C23 48.4(4) . . . . ?
C15 C16 C17 C18 0.8(6) . . . . ?
C18 C13 C14 C15 0.2(5) . . . . ?
C18 C13 C12 P1 -144.5(3) . . . . ?
C18 C13 C12 C22 93.4(4) . . . . ?
C13 C18 C17 C16 -0.5(5) . . . . ?
C16 C15 C14 C13 0.1(6) . . . . ?
C14 C15 C16 N3 178.2(3) . . . . ?
C14 C15 C16 C17 -0.6(6) . . . . ?
C14 C13 C12 P1 36.4(4) . . . . ?
C14 C13 C12 C22 -85.7(4) . . . . ?
C8 C3 C2 N1 -177.1(4) . . . . ?
C8 C3 C2 C7 2.3(7) . . . . ?
C17 C18 C13 C14 0.0(5) . . . . ?
C17 C18 C13 C12 -179.2(3) . . . . ?
C1 P1 C19 C24 179.6(2) . . . . ?
C1 P1 C19 C20 62.4(3) . . . . ?
C1 P1 C12 C22 -113.9(2) . . . . ?
C1 P1 C12 C13 122.0(3) . . . . ?
C1 N1 C2 C3 -1.4(4) . . . . ?
C1 N1 C2 C7 179.2(4) . . . . ?
C1 N1 C4 C6 132.1(4) . . . . ?
C1 N1 C4 C5 -98.5(4) . . . . ?
C1 N2 C3 C2 -3.3(4) . . . . ?
C1 N2 C3 C8 176.7(4) . . . . ?
C1 N2 C9 C11 127.3(4) . . . . ?
C1 N2 C9 C10 -104.1(4) . . . . ?
C12 P1 C19 C24 68.2(3) . . . . ?
C12 P1 C19 C20 -48.9(3) . . . . ?
C12 P1 C1 N1 29.7(4) . . . . ?
C12 P1 C1 N2 -156.5(3) . . . . ?
C12 C22 C23 C24 66.3(4) . . . . ?
C12 C13 C14 C15 179.3(3) . . . . ?
O5 S1 C25 F2 59.5(4) . . . . ?
O5 S1 C25 F3 -59.6(4) . . . . ?
O5 S1 C25 F1 177.1(3) . . . . ?
O4 S1 C25 F2 -60.8(4) . . . . ?
O4 S1 C25 F3 -179.9(4) . . . . ?
O4 S1 C25 F1 56.7(4) . . . . ?
O3 S1 C25 F2 178.5(3) . . . . ?
O3 S1 C25 F3 59.3(4) . . . . ?
O3 S1 C25 F1 -64.0(4) . . . . ?

loop_
_exptl_oxdiff_crystal_face_indexfrac_h
_exptl_oxdiff_crystal_face_indexfrac_k
_exptl_oxdiff_crystal_face_indexfrac_l
_exptl_oxdiff_crystal_face_x
_exptl_oxdiff_crystal_face_y
_exptl_oxdiff_crystal_face_z
0.6610 -7.7910 6.0550 0.0091 0.2852 0.9584
-6.5474 -3.5341 -0.1273 -0.0219 -0.8982 0.4390
-0.4431 7.8606 -6.0152 -0.0084 -0.2542 -0.9671
6.4862 3.7717 -0.0746 0.0214 0.8833 -0.4682
-1.8028 -4.5108 9.4482 -0.5020 0.0672 0.8623
0.7181 -7.8216 -6.1779 0.9025 -0.1173 0.4144
1.5955 6.5667 -7.7157 0.2562 -0.0352 -0.9660
-0.5724 8.2360 5.4270 -0.8656 0.1123 -0.4880
